data_4077778
loop_
_publ_author_name
'Crespo, Olga'
'Canales, Fernando'
'Gimeno, M. Concepci\'on'
'Jones, Peter G.'
'Laguna, Antonio'

_publ_section_title
;
 Synthesis of [Au2(SC6F5)2(\m-dppf)] and [Au2(\m-SC6F5)(\m-dppf)] (dppf =
 1,1&#x2018;-Bis(diphenylphosphino)ferrocene). Reactivity toward Various
 Metallic Fragments
;
_journal_issue 16
_journal_name_full Organometallics
_journal_page_first 3142
_journal_paper_doi 10.1021/om9901372
_journal_volume 18
_journal_year 1999
_chemical_formula_sum 'C82 H28 Au4 F40 Fe P2 S2'
_chemical_formula_weight 2742.82
_chemical_name_systematic
; 
 ? 
;
_space_group_IT_number 15
_symmetry_cell_setting monoclinic
_symmetry_space_group_name_Hall '-C 2yc'
_symmetry_space_group_name_H-M 'C 1 2/c 1'
_atom_sites_solution_hydrogens geom
_atom_sites_solution_primary direct
_atom_sites_solution_secondary difmap
_audit_creation_method SHELXL
_cell_angle_alpha 90.00
_cell_angle_beta 94.716(9)
_cell_angle_gamma 90.00
_cell_formula_units_Z 4
_cell_length_a 13.5150(10)
_cell_length_b 21.974(2)
_cell_length_c 27.244(3)
_cell_measurement_reflns_used 65
_cell_measurement_temperature 173(2)
_cell_measurement_theta_max 12.5
_cell_measurement_theta_min 5
_cell_volume 8063.5(13)
_computing_cell_refinement 'Siemens XSCANS'
_computing_data_collection 'Siemens XSCANS'
_computing_data_reduction 'Siemens XSCANS'
_computing_molecular_graphics Siemens-XP
_computing_publication_material SHELXL-93
_computing_structure_refinement 'SHELXL-93 (Sheldrick, 1993)'
_computing_structure_solution 'SHELXS-86 (Sheldrick, 1990)'
_diffrn_ambient_temperature 173(2)
_diffrn_measurement_device Siemens-P4
_diffrn_measurement_method theta-2theta
_diffrn_radiation_monochromator graphite
_diffrn_radiation_source 'fine-focus sealed tube'
_diffrn_radiation_type MoK\a
_diffrn_radiation_wavelength 0.71073
_diffrn_reflns_av_R_equivalents 0.0514
_diffrn_reflns_av_sigmaI/netI 0.0807
_diffrn_reflns_limit_h_max 16
_diffrn_reflns_limit_h_min -1
_diffrn_reflns_limit_k_max 6
_diffrn_reflns_limit_k_min -26
_diffrn_reflns_limit_l_max 32
_diffrn_reflns_limit_l_min -32
_diffrn_reflns_number 10642
_diffrn_reflns_theta_max 25.00
_diffrn_reflns_theta_min 3.00
_diffrn_standards_decay_% 0
_diffrn_standards_interval_count 247
_diffrn_standards_number 3
_exptl_absorpt_coefficient_mu 7.659
_exptl_absorpt_correction_T_max 0.687
_exptl_absorpt_correction_T_min 0.520
_exptl_absorpt_correction_type Psi-scans
_exptl_crystal_colour yellow
_exptl_crystal_density_diffrn 2.259
_exptl_crystal_description prism
_exptl_crystal_F_000 5136
_exptl_crystal_size_max 0.40
_exptl_crystal_size_mid 0.30
_exptl_crystal_size_min 0.25
_refine_diff_density_max 0.904
_refine_diff_density_min -0.985
_refine_diff_density_rms 0.137
_refine_ls_extinction_method none
_refine_ls_goodness_of_fit_all 0.872
_refine_ls_goodness_of_fit_obs 0.985
_refine_ls_hydrogen_treatment riding
_refine_ls_matrix_type full
_refine_ls_number_parameters 591
_refine_ls_number_reflns 7068
_refine_ls_number_restraints 475
_refine_ls_restrained_S_all 0.875
_refine_ls_restrained_S_obs 0.962
_refine_ls_R_factor_all 0.0652
_refine_ls_R_factor_obs 0.0331
_refine_ls_shift/esd_max 0.001
_refine_ls_shift/esd_mean 0.000
_refine_ls_structure_factor_coef Fsqd
_refine_ls_weighting_details 'w=1/[\s^2^(Fo^2^)+(0.0235P)^2^+0.0000P] where P=(Fo^2^+2Fc^2^)/3'
_refine_ls_weighting_scheme calc
_refine_ls_wR_factor_all 0.0630
_refine_ls_wR_factor_obs 0.0567
_reflns_number_observed 4808
_reflns_number_total 7073
_reflns_observed_criterion >2sigma(I)
_cod_data_source_file om9901372.cif
_cod_data_source_block concha5_(complex_6_in_the_MS)
_cod_depositor_comments
;
The following automatic conversions were performed:

'_symmetry_cell_setting' value 'Monoclinic' changed to 'monoclinic'
according to /home/saulius/struct/CIF-dictionaries/cif_core.dic
dictionary named 'cif_core.dic' version 2.4.2 from 2011-04-26.

Automatic conversion script
Id: cif_fix_values 1715 2011-07-08 13:25:40Z adriana 

The following automatic conversions were performed:

'_refine_ls_weighting_scheme' value 'calc
w=1/[\s^2^(Fo^2^)+(0.0235P)^2^+0.0000P] where P=(Fo^2^+2Fc^2^)/3' was
changed to 'calc'. New tag '_refine_ls_weighting_details' was
created. The value of the new tag was set to
'w=1/[\s^2^(Fo^2^)+(0.0235P)^2^+0.0000P] where P=(Fo^2^+2Fc^2^)/3'.

Automatic conversion script
Id: cif_fix_values 3143 2015-03-26 13:38:13Z robertas 
;
_cod_original_sg_symbol_H-M C2/c
_cod_database_code 4077778

loop_
_symmetry_equiv_pos_as_xyz
'x, y, z'
'-x, y, -z+1/2'
'x+1/2, y+1/2, z'
'-x+1/2, y+1/2, -z+1/2'
'-x, -y, -z'
'x, -y, z-1/2'
'-x+1/2, -y+1/2, -z'
'x+1/2, -y+1/2, z-1/2'

loop_
_atom_site_aniso_label
_atom_site_aniso_U_11
_atom_site_aniso_U_22
_atom_site_aniso_U_33
_atom_site_aniso_U_23
_atom_site_aniso_U_13
_atom_site_aniso_U_12
Au1 0.0292(2) 0.0211(2) 0.0395(2) -0.00002(15) 0.00810(12) 0.00121(14)
Au2 0.02331(14) 0.0241(2) 0.03123(15) 0.00010(14) 0.00649(11) -0.00071(14)
Fe 0.0541(10) 0.0219(9) 0.0331(8) 0.000 0.0062(8) 0.000
P 0.0288(10) 0.0232(11) 0.0351(11) -0.0037(9) 0.0087(9) -0.0015(9)
S 0.0250(9) 0.0279(11) 0.0320(9) -0.0033(9) 0.0044(8) -0.0004(9)
C1 0.036(4) 0.036(5) 0.029(4) -0.014(4) 0.013(3) 0.013(4)
C2 0.058(6) 0.074(7) 0.036(5) 0.004(5) 0.008(4) 0.034(6)
C3 0.079(6) 0.021(4) 0.046(5) 0.007(4) 0.014(5) -0.020(5)
C4 0.117(9) 0.041(6) 0.062(6) -0.013(5) 0.021(6) -0.053(6)
C5 0.035(4) 0.047(6) 0.041(4) 0.003(4) 0.012(4) -0.017(4)
C11 0.032(4) 0.032(4) 0.030(4) 0.005(4) 0.009(3) -0.006(4)
C12 0.037(4) 0.047(5) 0.050(5) 0.008(4) 0.013(4) -0.007(4)
C13 0.036(5) 0.096(8) 0.062(6) 0.001(6) 0.000(4) -0.028(6)
C14 0.065(6) 0.090(8) 0.058(6) 0.001(6) -0.006(5) -0.048(6)
C15 0.081(6) 0.045(5) 0.039(5) -0.006(4) 0.021(5) -0.022(5)
C16 0.043(4) 0.046(5) 0.033(4) -0.001(4) 0.007(4) -0.012(4)
C21 0.035(4) 0.041(5) 0.033(4) -0.005(4) 0.005(4) -0.002(4)
C22 0.034(4) 0.050(5) 0.060(5) -0.011(5) 0.010(4) -0.002(4)
C23 0.031(4) 0.089(7) 0.054(5) -0.015(6) 0.010(4) 0.005(5)
C24 0.048(5) 0.084(7) 0.056(6) -0.010(6) 0.026(5) -0.015(6)
C25 0.053(5) 0.072(7) 0.056(5) 0.004(5) 0.030(5) -0.015(5)
C26 0.049(5) 0.038(5) 0.050(5) 0.002(4) 0.019(4) -0.003(4)
C31 0.035(4) 0.028(4) 0.020(3) 0.007(3) -0.002(3) 0.002(4)
C32 0.035(4) 0.027(4) 0.054(5) -0.009(4) 0.011(4) 0.000(4)
C33 0.045(4) 0.036(4) 0.065(6) -0.011(5) 0.020(4) -0.015(4)
C34 0.045(4) 0.026(4) 0.049(5) 0.001(4) 0.004(4) -0.012(4)
C35 0.044(4) 0.020(4) 0.046(4) -0.006(4) -0.004(4) -0.003(4)
C36 0.029(4) 0.031(4) 0.043(5) -0.012(4) 0.005(4) 0.009(4)
F1 0.043(3) 0.028(3) 0.116(4) -0.005(3) 0.042(3) 0.002(2)
F2 0.049(3) 0.048(3) 0.120(4) -0.001(3) 0.053(3) -0.012(3)
F3 0.062(3) 0.033(3) 0.094(4) 0.005(3) 0.016(3) -0.019(3)
F4 0.061(3) 0.024(3) 0.108(4) -0.002(3) 0.013(3) 0.004(3)
F5 0.035(2) 0.030(3) 0.080(3) -0.006(2) 0.019(2) 0.003(2)
C41 0.034(4) 0.046(4) 0.035(4) 0.010(4) -0.005(4) -0.010(4)
C42 0.044(5) 0.042(5) 0.040(4) 0.002(4) 0.003(4) -0.019(4)
C43 0.080(7) 0.047(5) 0.042(5) 0.016(5) -0.004(5) -0.033(5)
C44 0.051(6) 0.099(6) 0.039(5) 0.020(6) 0.000(5) -0.052(6)
C45 0.040(5) 0.102(6) 0.038(5) 0.000(6) 0.019(4) -0.012(6)
C46 0.028(4) 0.073(6) 0.047(4) 0.019(5) 0.002(4) -0.007(5)
F6 0.091(4) 0.035(3) 0.058(3) 0.003(3) 0.005(3) 0.004(3)
F7 0.153(6) 0.053(4) 0.074(4) 0.029(3) -0.008(4) -0.036(4)
F8 0.092(4) 0.139(6) 0.048(3) 0.033(3) -0.001(3) -0.072(4)
F9 0.069(4) 0.149(6) 0.062(3) 0.011(4) 0.041(3) 0.008(4)
F10 0.076(4) 0.079(4) 0.053(3) 0.007(3) 0.025(3) 0.026(3)
C51 0.019(3) 0.048(5) 0.033(4) 0.002(4) 0.008(3) -0.009(4)
C52 0.035(4) 0.024(4) 0.044(4) 0.011(4) 0.017(4) -0.001(4)
C53 0.037(4) 0.070(6) 0.037(4) 0.010(5) 0.003(4) -0.030(5)
C54 0.035(4) 0.078(6) 0.048(5) 0.032(5) -0.006(4) -0.020(5)
C55 0.031(4) 0.048(6) 0.077(6) 0.036(5) 0.013(5) 0.003(4)
C56 0.036(4) 0.033(5) 0.051(5) 0.008(4) 0.012(4) -0.001(4)
F11 0.049(3) 0.053(3) 0.053(3) -0.008(3) 0.010(2) -0.007(3)
F12 0.073(4) 0.108(5) 0.041(3) -0.011(3) -0.004(3) -0.036(4)
F13 0.033(3) 0.126(5) 0.072(3) 0.044(4) -0.016(2) -0.025(3)
F14 0.037(3) 0.073(4) 0.109(4) 0.035(3) 0.018(3) 0.024(3)
F15 0.045(3) 0.040(3) 0.082(3) -0.005(3) 0.013(3) 0.010(2)
C61 0.019(4) 0.036(4) 0.036(4) 0.002(4) 0.008(3) 0.001(4)
C62 0.020(4) 0.036(4) 0.034(4) -0.003(4) 0.002(3) 0.000(3)
C63 0.022(4) 0.040(4) 0.055(4) 0.014(5) 0.004(4) -0.006(4)
C64 0.026(4) 0.059(5) 0.040(4) 0.007(4) 0.012(4) -0.005(4)
C65 0.043(5) 0.061(5) 0.035(4) -0.005(5) 0.018(4) 0.004(5)
C66 0.034(4) 0.033(4) 0.052(4) -0.005(4) 0.013(4) 0.007(4)
F16 0.061(3) 0.031(3) 0.053(3) -0.011(2) 0.021(2) -0.004(2)
F17 0.059(3) 0.039(3) 0.081(4) 0.012(3) 0.018(3) -0.014(3)
F18 0.050(3) 0.089(4) 0.050(3) 0.026(3) 0.023(2) -0.009(3)
F19 0.080(4) 0.081(4) 0.055(3) -0.015(3) 0.037(3) -0.002(3)
F20 0.076(3) 0.031(3) 0.060(3) -0.013(2) 0.034(3) 0.002(3)

loop_
_atom_site_label
_atom_site_type_symbol
_atom_site_fract_x
_atom_site_fract_y
_atom_site_fract_z
_atom_site_U_iso_or_equiv
_atom_site_thermal_displace_type
_atom_site_occupancy
_atom_site_calc_flag
_atom_site_refinement_flags
Au1 Au 0.00343(2) 0.224190(13) 0.320490(11) 0.02966(8) Uani 1 d .
Au2 Au 0.22751(2) 0.138586(13) 0.352048(10) 0.02597(8) Uani 1 d .
Fe Fe 0.0000 0.39862(7) 0.2500 0.0362(4) Uani 1 d S
P P -0.06280(14) 0.31270(9) 0.34526(7) 0.0287(4) Uani 1 d .
S S 0.07942(13) 0.13367(9) 0.29853(6) 0.0282(4) Uani 1 d .
C1 C -0.0969(5) 0.3653(3) 0.2964(2) 0.033(2) Uani 1 d .
C2 C -0.1428(6) 0.4035(5) 0.2201(3) 0.056(3) Uani 1 d .
H2 H -0.1628(6) 0.4061(5) 0.1859(3) 0.067 Uiso 1 calc R
C3 C 0.0945(6) 0.4306(3) 0.2019(3) 0.048(2) Uani 1 d U
H3 H 0.0760(6) 0.4548(3) 0.1737(3) 0.058 Uiso 1 calc R
C4 C 0.1241(8) 0.4521(4) 0.2488(3) 0.073(3) Uani 1 d U
H4 H 0.1303(8) 0.4938(4) 0.2579(3) 0.087 Uiso 1 calc R
C5 C 0.1276(5) 0.3495(4) 0.2531(3) 0.040(2) Uani 1 d .
H5 H 0.1363(5) 0.3094(4) 0.2658(3) 0.048 Uiso 1 calc R
C11 C 0.0206(5) 0.3530(3) 0.3886(2) 0.031(2) Uani 1 d U
C12 C 0.1191(6) 0.3352(4) 0.3968(3) 0.044(2) Uani 1 d U
H12 H 0.1431(6) 0.3015(4) 0.3795(3) 0.053 Uiso 1 calc R
C13 C 0.1821(6) 0.3668(5) 0.4305(3) 0.065(3) Uani 1 d U
H13 H 0.2496(6) 0.3549(5) 0.4364(3) 0.078 Uiso 1 calc R
C14 C 0.1464(8) 0.4154(5) 0.4554(3) 0.072(3) Uani 1 d U
H14 H 0.1896(8) 0.4373(5) 0.4783(3) 0.086 Uiso 1 calc R
C15 C 0.0478(7) 0.4329(4) 0.4473(3) 0.054(2) Uani 1 d U
H15 H 0.0242(7) 0.4672(4) 0.4641(3) 0.065 Uiso 1 calc R
C16 C -0.0150(6) 0.4013(4) 0.4155(3) 0.040(2) Uani 1 d U
H16 H -0.0833(6) 0.4119(4) 0.4114(3) 0.049 Uiso 1 calc R
C21 C -0.1738(5) 0.3001(4) 0.3767(3) 0.036(2) Uani 1 d U
C22 C -0.2518(6) 0.3412(4) 0.3752(3) 0.048(2) Uani 1 d U
H22 H -0.2521(6) 0.3756(4) 0.3540(3) 0.057 Uiso 1 calc R
C23 C -0.3286(6) 0.3320(5) 0.4045(3) 0.058(2) Uani 1 d U
H23 H -0.3823(6) 0.3600(5) 0.4034(3) 0.069 Uiso 1 calc R
C24 C -0.3279(7) 0.2825(5) 0.4352(3) 0.061(2) Uani 1 d U
H24 H -0.3801(7) 0.2770(5) 0.4561(3) 0.074 Uiso 1 calc R
C25 C -0.2525(6) 0.2411(5) 0.4359(3) 0.059(2) Uani 1 d U
H25 H -0.2536(6) 0.2064(5) 0.4566(3) 0.071 Uiso 1 calc R
C26 C -0.1747(6) 0.2491(4) 0.4069(3) 0.045(2) Uani 1 d U
H26 H -0.1224(6) 0.2201(4) 0.4074(3) 0.054 Uiso 1 calc R
C31 C 0.0112(5) 0.0713(3) 0.3173(2) 0.028(2) Uani 1 d U
C32 C -0.0832(6) 0.0715(3) 0.3353(3) 0.038(2) Uani 1 d U
C33 C -0.1300(6) 0.0195(4) 0.3473(3) 0.048(2) Uani 1 d U
C34 C -0.0886(6) -0.0359(4) 0.3414(3) 0.040(2) Uani 1 d U
C35 C 0.0030(6) -0.0396(3) 0.3223(3) 0.037(2) Uani 1 d U
C36 C 0.0517(5) 0.0129(3) 0.3110(3) 0.034(2) Uani 1 d U
F1 F -0.1275(3) 0.1254(2) 0.3426(2) 0.0603(15) Uani 1 d U
F2 F -0.2204(3) 0.0232(2) 0.3649(2) 0.070(2) Uani 1 d U
F3 F -0.1356(4) -0.0865(2) 0.3541(2) 0.0628(14) Uani 1 d U
F4 F 0.0446(4) -0.0933(2) 0.3167(2) 0.0639(14) Uani 1 d U
F5 F 0.1395(3) 0.0078(2) 0.2927(2) 0.0474(12) Uani 1 d U
C41 C 0.1705(5) 0.0948(4) 0.4098(3) 0.039(2) Uani 1 d U
C42 C 0.1943(6) 0.0380(4) 0.4247(3) 0.042(2) Uani 1 d U
C43 C 0.1649(7) 0.0097(4) 0.4658(3) 0.057(2) Uani 1 d U
C44 C 0.1100(7) 0.0415(5) 0.4958(3) 0.063(2) Uani 1 d U
C45 C 0.0805(6) 0.1002(5) 0.4849(3) 0.059(2) Uani 1 d U
C46 C 0.1109(6) 0.1261(4) 0.4415(3) 0.049(2) Uani 1 d U
F6 F 0.2537(4) 0.0039(2) 0.3965(2) 0.0615(14) Uani 1 d U
F7 F 0.1927(5) -0.0470(3) 0.4783(2) 0.094(2) Uani 1 d U
F8 F 0.0789(4) 0.0170(3) 0.5377(2) 0.093(2) Uani 1 d U
F9 F 0.0229(4) 0.1320(3) 0.5132(2) 0.091(2) Uani 1 d U
F10 F 0.0812(4) 0.1827(3) 0.4308(2) 0.068(2) Uani 1 d U
C51 C 0.3598(5) 0.1443(4) 0.3942(2) 0.033(2) Uani 1 d U
C52 C 0.3733(5) 0.1821(3) 0.4331(3) 0.034(2) Uani 1 d U
C53 C 0.4590(6) 0.1843(4) 0.4637(3) 0.048(2) Uani 1 d U
C54 C 0.5335(6) 0.1436(5) 0.4547(3) 0.054(2) Uani 1 d U
C55 C 0.5224(6) 0.1040(4) 0.4162(4) 0.052(2) Uani 1 d U
C56 C 0.4363(6) 0.1054(4) 0.3860(3) 0.040(2) Uani 1 d U
F11 F 0.3003(3) 0.2206(2) 0.4438(2) 0.0513(12) Uani 1 d U
F12 F 0.4715(4) 0.2215(3) 0.5018(2) 0.075(2) Uani 1 d U
F13 F 0.6167(3) 0.1422(3) 0.4856(2) 0.078(2) Uani 1 d U
F14 F 0.5962(3) 0.0654(2) 0.4069(2) 0.072(2) Uani 1 d U
F15 F 0.4280(3) 0.0662(2) 0.3471(2) 0.0554(13) Uani 1 d U
C61 C 0.2907(5) 0.1823(3) 0.2957(3) 0.030(2) Uani 1 d U
C62 C 0.3176(5) 0.2425(3) 0.2968(3) 0.030(2) Uani 1 d U
C63 C 0.3625(5) 0.2709(4) 0.2584(3) 0.039(2) Uani 1 d U
C64 C 0.3837(5) 0.2370(4) 0.2188(3) 0.041(2) Uani 1 d U
C65 C 0.3583(6) 0.1777(4) 0.2162(3) 0.045(2) Uani 1 d U
C66 C 0.3122(5) 0.1507(4) 0.2535(3) 0.039(2) Uani 1 d U
F16 F 0.3006(3) 0.2765(2) 0.33631(15) 0.0473(11) Uani 1 d U
F17 F 0.3867(3) 0.3306(2) 0.2618(2) 0.0587(14) Uani 1 d U
F18 F 0.4296(3) 0.2636(2) 0.1825(2) 0.0618(14) Uani 1 d U
F19 F 0.3781(4) 0.1450(2) 0.1761(2) 0.070(2) Uani 1 d U
F20 F 0.2881(4) 0.0916(2) 0.2490(2) 0.0540(13) Uani 1 d U

loop_
_atom_type_symbol
_atom_type_description
_atom_type_scat_dispersion_real
_atom_type_scat_dispersion_imag
_atom_type_scat_source
C C 0.0033 0.0016 'International Tables Vol C Tables 4.2.6.8 and 6.1.1.4'
H H 0.0000 0.0000 'International Tables Vol C Tables 4.2.6.8 and 6.1.1.4'
F F 0.0171 0.0103 'International Tables Vol C Tables 4.2.6.8 and 6.1.1.4'
P P 0.1023 0.0942 'International Tables Vol C Tables 4.2.6.8 and 6.1.1.4'
S S 0.1246 0.1234 'International Tables Vol C Tables 4.2.6.8 and 6.1.1.4'
Fe Fe 0.3463 0.8444 'International Tables Vol C Tables 4.2.6.8 and 6.1.1.4'
Au Au -2.0133 8.8022 'International Tables Vol C Tables 4.2.6.8 and 6.1.1.4'

loop_
_geom_angle_atom_site_label_1
_geom_angle_atom_site_label_2
_geom_angle_atom_site_label_3
_geom_angle
_geom_angle_site_symmetry_1
_geom_angle_site_symmetry_3
_geom_angle_publ_flag
P Au1 S 176.62(7) . . y
C51 Au2 C41 87.9(3) . . y
C51 Au2 C61 89.6(3) . . y
C41 Au2 C61 177.5(3) . . y
C51 Au2 S 176.3(2) . . y
C41 Au2 S 95.7(2) . . y
C61 Au2 S 86.8(2) . . y
C3 Fe C3 139.5(5) . 2 ?
C3 Fe C5 137.3(3) . 2 ?
C3 Fe C5 68.5(3) 2 2 ?
C3 Fe C5 68.5(3) . . ?
C3 Fe C5 137.3(3) 2 . ?
C5 Fe C5 115.8(4) 2 . ?
C3 Fe C1 41.4(3) . 2 ?
C3 Fe C1 178.3(3) 2 2 ?
C5 Fe C1 111.8(3) 2 2 ?
C5 Fe C1 41.0(3) . 2 ?
C3 Fe C1 178.3(3) . . ?
C3 Fe C1 41.4(3) 2 . ?
C5 Fe C1 41.0(3) 2 . ?
C5 Fe C1 111.8(3) . . ?
C1 Fe C1 137.7(4) 2 . ?
C3 Fe C2 110.4(3) . . ?
C3 Fe C2 67.3(3) 2 . ?
C5 Fe C2 40.3(3) 2 . ?
C5 Fe C2 145.0(4) . . ?
C1 Fe C2 114.1(3) 2 . ?
C1 Fe C2 68.3(3) . . ?
C3 Fe C2 67.3(3) . 2 ?
C3 Fe C2 110.4(3) 2 2 ?
C5 Fe C2 145.0(4) 2 2 ?
C5 Fe C2 40.3(3) . 2 ?
C1 Fe C2 68.3(3) 2 2 ?
C1 Fe C2 114.1(3) . 2 ?
C2 Fe C2 173.9(6) . 2 ?
C3 Fe C4 39.8(3) . . ?
C3 Fe C4 111.8(4) 2 . ?
C5 Fe C4 175.6(4) 2 . ?
C5 Fe C4 67.2(4) . . ?
C1 Fe C4 68.1(3) 2 . ?
C1 Fe C4 141.9(3) . . ?
C2 Fe C4 135.5(4) . . ?
C2 Fe C4 39.3(3) 2 . ?
C3 Fe C4 111.8(4) . 2 ?
C3 Fe C4 39.8(3) 2 2 ?
C5 Fe C4 67.2(4) 2 2 ?
C5 Fe C4 175.6(4) . 2 ?
C1 Fe C4 141.9(3) 2 2 ?
C1 Fe C4 68.1(3) . 2 ?
C2 Fe C4 39.3(3) . 2 ?
C2 Fe C4 135.5(4) 2 2 ?
C4 Fe C4 110.0(6) . 2 ?
C1 P C11 106.2(3) . . ?
C1 P C21 106.1(3) . . ?
C11 P C21 105.2(3) . . ?
C1 P Au1 114.6(2) . . y
C11 P Au1 112.2(3) . . y
C21 P Au1 111.9(3) . . y
C31 S Au1 109.8(2) . . y
C31 S Au2 107.1(2) . . y
Au1 S Au2 99.77(7) . . y
C5 C1 C3 106.1(7) 2 2 ?
C5 C1 P 125.7(6) 2 . ?
C3 C1 P 128.1(6) 2 . ?
C5 C1 Fe 69.5(4) 2 . ?
C3 C1 Fe 69.3(4) 2 . ?
P C1 Fe 123.7(4) . . ?
C4 C2 C5 108.9(7) 2 2 ?
C4 C2 Fe 70.9(6) 2 . ?
C5 C2 Fe 69.7(5) 2 . ?
C4 C3 C1 107.9(7) . 2 ?
C4 C3 Fe 70.9(5) . . ?
C1 C3 Fe 69.3(4) 2 . ?
C2 C4 C3 109.1(8) 2 . ?
C2 C4 Fe 69.8(5) 2 . ?
C3 C4 Fe 69.3(5) . . ?
C2 C5 C1 107.9(8) 2 2 ?
C2 C5 Fe 70.1(5) 2 . ?
C1 C5 Fe 69.5(4) 2 . ?
C12 C11 C16 119.8(7) . . ?
C12 C11 P 120.5(6) . . ?
C16 C11 P 119.7(6) . . ?
C13 C12 C11 119.6(8) . . ?
C14 C13 C12 119.6(9) . . ?
C13 C14 C15 120.6(9) . . ?
C16 C15 C14 120.2(9) . . ?
C15 C16 C11 120.1(8) . . ?
C22 C21 C26 120.0(7) . . ?
C22 C21 P 122.9(6) . . ?
C26 C21 P 116.8(6) . . ?
C23 C22 C21 119.7(9) . . ?
C24 C23 C22 120.2(9) . . ?
C25 C24 C23 120.2(8) . . ?
C24 C25 C26 120.9(9) . . ?
C25 C26 C21 119.0(8) . . ?
C32 C31 C36 114.8(7) . . ?
C32 C31 S 127.8(6) . . ?
C36 C31 S 117.3(5) . . ?
F1 C32 C33 118.8(7) . . ?
F1 C32 C31 118.9(7) . . ?
C33 C32 C31 122.3(7) . . ?
F2 C33 C34 119.3(7) . . ?
F2 C33 C32 119.2(8) . . ?
C34 C33 C32 121.6(7) . . ?
F3 C34 C33 120.5(7) . . ?
F3 C34 C35 120.4(7) . . ?
C33 C34 C35 119.1(7) . . ?
F4 C35 C36 120.4(7) . . ?
F4 C35 C34 119.9(7) . . ?
C36 C35 C34 119.7(7) . . ?
F5 C36 C35 118.2(7) . . ?
F5 C36 C31 119.3(7) . . ?
C35 C36 C31 122.5(7) . . ?
C42 C41 C46 113.8(7) . . ?
C42 C41 Au2 124.9(6) . . y
C46 C41 Au2 120.9(6) . . y
C41 C42 C43 126.3(9) . . ?
C41 C42 F6 118.3(7) . . ?
C43 C42 F6 115.4(8) . . ?
F7 C43 C44 119.1(8) . . ?
F7 C43 C42 122.6(10) . . ?
C44 C43 C42 118.2(9) . . ?
C43 C44 F8 122.0(10) . . ?
C43 C44 C45 121.3(8) . . ?
F8 C44 C45 116.7(10) . . ?
F9 C45 C44 122.5(9) . . ?
F9 C45 C46 119.9(10) . . ?
C44 C45 C46 117.7(9) . . ?
F10 C46 C45 117.4(9) . . ?
F10 C46 C41 119.9(7) . . ?
C45 C46 C41 122.7(9) . . ?
C52 C51 C56 117.2(7) . . ?
C52 C51 Au2 122.3(6) . . y
C56 C51 Au2 120.3(6) . . y
C51 C52 F11 120.2(7) . . ?
C51 C52 C53 123.6(8) . . ?
F11 C52 C53 116.2(7) . . ?
F12 C53 C52 123.2(9) . . ?
F12 C53 C54 119.4(8) . . ?
C52 C53 C54 117.4(8) . . ?
F13 C54 C55 120.0(9) . . ?
F13 C54 C53 119.0(9) . . ?
C55 C54 C53 120.9(8) . . ?
F14 C55 C54 120.7(9) . . ?
F14 C55 C56 120.3(9) . . ?
C54 C55 C56 119.0(8) . . ?
F15 C56 C55 117.7(8) . . ?
F15 C56 C51 120.4(7) . . ?
C55 C56 C51 121.9(8) . . ?
C62 C61 C66 115.3(7) . . ?
C62 C61 Au2 124.0(5) . . y
C66 C61 Au2 120.7(6) . . y
F16 C62 C61 119.5(6) . . ?
F16 C62 C63 117.6(7) . . ?
C61 C62 C63 122.9(7) . . ?
F17 C63 C64 121.4(7) . . ?
F17 C63 C62 119.8(7) . . ?
C64 C63 C62 118.7(8) . . ?
F18 C64 C65 120.9(7) . . ?
F18 C64 C63 118.9(8) . . ?
C65 C64 C63 120.1(7) . . ?
C64 C65 F19 119.3(7) . . ?
C64 C65 C66 120.6(8) . . ?
F19 C65 C66 120.1(8) . . ?
F20 C66 C65 118.2(7) . . ?
F20 C66 C61 119.5(7) . . ?
C65 C66 C61 122.3(8) . . ?

loop_
_geom_bond_atom_site_label_1
_geom_bond_atom_site_label_2
_geom_bond_distance
_geom_bond_site_symmetry_2
_geom_bond_publ_flag
Au1 P 2.267(2) . y
Au1 S 2.339(2) . y
Au2 C51 2.048(7) . y
Au2 C41 2.049(7) . y
Au2 C61 2.056(7) . y
Au2 S 2.380(2) . y
Fe C3 2.030(7) . ?
Fe C3 2.030(7) 2 ?
Fe C5 2.030(8) 2 ?
Fe C5 2.030(8) . ?
Fe C1 2.030(7) . ?
Fe C2 2.035(9) . ?
Fe C4 2.050(9) . ?
P C1 1.794(7) . ?
P C11 1.798(7) . ?
P C21 1.809(7) . ?
S C31 1.752(7) . y
C1 C5 1.423(9) 2 ?
C1 C3 1.436(10) 2 ?
C2 C4 1.374(12) 2 ?
C2 C5 1.399(11) 2 ?
C3 C4 1.390(11) . ?
C3 C1 1.436(10) 2 ?
C4 C2 1.374(12) 2 ?
C5 C2 1.399(11) 2 ?
C5 C1 1.423(9) 2 ?
C11 C12 1.388(10) . ?
C11 C16 1.395(10) . ?
C12 C13 1.386(11) . ?
C13 C14 1.374(13) . ?
C14 C15 1.387(13) . ?
C15 C16 1.354(10) . ?
C21 C22 1.387(10) . ?
C21 C26 1.390(10) . ?
C22 C23 1.375(10) . ?
C23 C24 1.374(12) . ?
C24 C25 1.364(12) . ?
C25 C26 1.377(10) . ?
C31 C32 1.404(9) . ?
C31 C36 1.410(9) . ?
C32 F1 1.348(8) . ?
C32 C33 1.359(10) . ?
C33 F2 1.352(9) . ?
C33 C34 1.355(11) . ?
C34 F3 1.339(8) . ?
C34 C35 1.384(10) . ?
C35 F4 1.323(8) . ?
C35 C36 1.376(10) . ?
C36 F5 1.330(8) . ?
C41 C42 1.343(11) . ?
C41 C46 1.407(11) . ?
C42 C43 1.367(10) . ?
C42 F6 1.379(9) . ?
C43 F7 1.338(10) . ?
C43 C44 1.345(13) . ?
C44 F8 1.359(9) . ?
C44 C45 1.375(13) . ?
C45 F9 1.339(10) . ?
C45 C46 1.402(11) . ?
C46 F10 1.333(10) . ?
C51 C52 1.348(10) . ?
C51 C56 1.373(10) . ?
C52 F11 1.350(8) . ?
C52 C53 1.371(10) . ?
C53 F12 1.321(9) . ?
C53 C54 1.384(12) . ?
C54 F13 1.349(9) . ?
C54 C55 1.360(12) . ?
C55 F14 1.350(9) . ?
C55 C56 1.370(11) . ?
C56 F15 1.362(8) . ?
C61 C62 1.370(10) . ?
C61 C66 1.395(10) . ?
C62 F16 1.346(7) . ?
C62 C63 1.400(9) . ?
C63 F17 1.353(9) . ?
C63 C64 1.361(10) . ?
C64 F18 1.342(8) . ?
C64 C65 1.348(11) . ?
C65 F19 1.351(8) . ?
C65 C66 1.370(10) . ?
C66 F20 1.342(9) . ?
